data_4513145
loop_
_publ_author_name
'Zhang, De-Xiang'
'Zhang, Hai-Xia'
'Li, Hong-Yan'
'Wen, Tian'
'Zhang, Jian'

_publ_section_title
;
 Self-Assembly of Metal Boron Imidazolate Cages
;
_journal_issue 5
_journal_name_full 'Crystal Growth &amp; Design'
_journal_page_first 2433
_journal_paper_doi 10.1021/acs.cgd.5b00210
_journal_volume 15
_journal_year 2015
_chemical_formula_sum 'C72 H72 B8 Cu6 I3 N48'
_chemical_formula_weight 2458.20
_chemical_name_systematic
; 
 ? 
;
_space_group_IT_number 161
_symmetry_cell_setting hexagonal
_symmetry_space_group_name_Hall 'R 3 -2"c'
_symmetry_space_group_name_H-M 'R 3 c :H'
_atom_sites_solution_hydrogens geom
_atom_sites_solution_primary direct
_atom_sites_solution_secondary difmap
_audit_creation_method SHELXL-97
_cell_angle_alpha 90.00
_cell_angle_beta 90.00
_cell_angle_gamma 120.00
_cell_formula_units_Z 6
_cell_length_a 20.1157(5)
_cell_length_b 20.1157(5)
_cell_length_c 59.6452(18)
_cell_measurement_reflns_used 4325
_cell_measurement_temperature 173(2)
_cell_measurement_theta_max 24.12
_cell_measurement_theta_min 2.55
_cell_volume 20901.5(10)
_computing_structure_refinement 'SHELXL-97 (Sheldrick, 1997)'
_computing_structure_solution 'SHELXS-97 (Sheldrick, 1990)'
_diffrn_ambient_temperature 173(2)
_diffrn_detector_area_resol_mean none
_diffrn_measured_fraction_theta_full 0.999
_diffrn_measured_fraction_theta_max 0.999
_diffrn_measurement_device_type 'multiwire proportional'
_diffrn_measurement_method 'phi and omega scans'
_diffrn_radiation_monochromator graphite
_diffrn_radiation_source 'fine-focus sealed tube'
_diffrn_radiation_type MoK\a
_diffrn_radiation_wavelength 0.71073
_diffrn_reflns_av_R_equivalents 0.0818
_diffrn_reflns_av_sigmaI/netI 0.1183
_diffrn_reflns_limit_h_max 16
_diffrn_reflns_limit_h_min -22
_diffrn_reflns_limit_k_max 23
_diffrn_reflns_limit_k_min -13
_diffrn_reflns_limit_l_max 42
_diffrn_reflns_limit_l_min -70
_diffrn_reflns_number 13363
_diffrn_reflns_theta_full 25.00
_diffrn_reflns_theta_max 25.00
_diffrn_reflns_theta_min 2.44
_diffrn_standards_decay_% none
_diffrn_standards_interval_count none
_diffrn_standards_interval_time none
_diffrn_standards_number none
_exptl_absorpt_coefficient_mu 1.611
_exptl_absorpt_correction_T_max 1.00000
_exptl_absorpt_correction_T_min 0.76148
_exptl_absorpt_correction_type multi-scan
_exptl_absorpt_process_details 'SADABS (Sheldrick, 1996)'
_exptl_crystal_colour yellow
_exptl_crystal_density_diffrn 1.172
_exptl_crystal_density_method 'not measured'
_exptl_crystal_description prism
_exptl_crystal_F_000 7278
_exptl_crystal_size_max .24
_exptl_crystal_size_mid .15
_exptl_crystal_size_min .11
_refine_diff_density_max 1.086
_refine_diff_density_min -0.804
_refine_diff_density_rms 0.119
_refine_ls_abs_structure_details 'Flack H D (1983), Acta Cryst. A39, 876-881'
_refine_ls_abs_structure_Flack 0.00
_refine_ls_extinction_method none
_refine_ls_goodness_of_fit_ref 0.944
_refine_ls_hydrogen_treatment none
_refine_ls_matrix_type full
_refine_ls_number_parameters 401
_refine_ls_number_reflns 6000
_refine_ls_number_restraints 20
_refine_ls_restrained_S_all 0.952
_refine_ls_R_factor_all 0.1054
_refine_ls_R_factor_gt 0.0659
_refine_ls_shift/su_max 0.008
_refine_ls_shift/su_mean 0.000
_refine_ls_structure_factor_coef Fsqd
_refine_ls_weighting_details 'calc w=1/[\s^2^(Fo^2^)+(0.0762P)^2^+0.0000P] where P=(Fo^2^+2Fc^2^)/3'
_refine_ls_weighting_scheme calc
_refine_ls_wR_factor_gt 0.1516
_refine_ls_wR_factor_ref 0.1692
_reflns_number_gt 3500
_reflns_number_total 6000
_reflns_threshold_expression >2sigma(I)
_cod_data_source_file cg5b00210_si_002.cif
_cod_data_source_block BIF-33
_cod_original_cell_volume 20901.4(10)
_cod_original_sg_symbol_H-M R3C
_cod_database_code 4513145

loop_
_symmetry_equiv_pos_as_xyz
'x, y, z'
'-y, x-y, z'
'-x+y, -x, z'
'-x+y, y, z+1/2'
'x, x-y, z+1/2'
'-y, -x, z+1/2'
'x+2/3, y+1/3, z+1/3'
'-y+2/3, x-y+1/3, z+1/3'
'-x+y+2/3, -x+1/3, z+1/3'
'-x+y+2/3, y+1/3, z+5/6'
'x+2/3, x-y+1/3, z+5/6'
'-y+2/3, -x+1/3, z+5/6'
'x+1/3, y+2/3, z+2/3'
'-y+1/3, x-y+2/3, z+2/3'
'-x+y+1/3, -x+2/3, z+2/3'
'-x+y+1/3, y+2/3, z+7/6'
'x+1/3, x-y+2/3, z+7/6'
'-y+1/3, -x+2/3, z+7/6'

loop_
_atom_site_label
_atom_site_type_symbol
_atom_site_fract_x
_atom_site_fract_y
_atom_site_fract_z
_atom_site_U_iso_or_equiv
_atom_site_adp_type
_atom_site_occupancy
_atom_site_symmetry_multiplicity
_atom_site_calc_flag
_atom_site_refinement_flags
Cu1 Cu 0.650478(18) -0.450808(19) 1.159901(5) 0.03674(12) Uani 1 1 d .
Cu2 Cu 0.430210(18) -0.687429(18) 1.053560(6) 0.03929(13) Uani 1 1 d U
I1 I 0.306583(13) -0.694330(13) 1.022941(7) 0.05116(6) Uani 1 1 d .
B1 B 0.6667 -0.6667 1.21669(10) 0.0242(16) Uani 1 3 d S
B2 B 0.6368(2) -0.3741(3) 1.07090(7) 0.0750(18) Uani 1 1 d U
B3 B 0.35626(14) -0.68704(15) 1.14395(6) 0.0216(10) Uani 1 1 d U
B4 B 0.6667 -0.6667 1.00144(10) 0.0297(17) Uani 1 3 d S
N1 N 0.67726(11) -0.50184(11) 1.18507(4) 0.0357(6) Uiso 1 1 d .
N2 N 0.58470(11) -0.69208(11) 1.00936(4) 0.0336(8) Uani 1 1 d U
N3 N 0.36299(10) -0.66942(11) 1.11815(4) 0.0346(8) Uani 1 1 d U
N4 N 0.72579(11) -0.36010(11) 1.06772(4) 0.0329(7) Uani 1 1 d U
N5 N 0.54020(12) -0.53067(13) 1.16415(4) 0.0442(10) Uani 1 1 d .
N6 N 0.68002(11) -0.58961(11) 1.20676(4) 0.0372(8) Uani 1 1 d U
N7 N 0.41998(12) -0.62506(13) 1.15572(4) 0.0421(9) Uani 1 1 d U
N8 N 0.38956(12) -0.66781(12) 1.08219(4) 0.0386(8) Uani 1 1 d U
N9 N 0.62265(11) -0.41761(12) 1.13241(4) 0.0401(8) Uani 1 1 d .
N10 N 0.35192(12) -0.76569(12) 1.14618(4) 0.0397(9) Uani 1 1 d U
N12 N 0.58739(12) -0.45283(12) 1.05813(4) 0.0370(9) Uani 1 1 d .
N14 N 0.62108(12) -0.38985(12) 1.09564(4) 0.0385(8) Uani 1 1 d U
N15 N 0.82446(12) -0.37643(13) 1.06131(4) 0.0456(9) Uani 1 1 d U
N17 N 0.38435(12) -0.85468(11) 1.15243(4) 0.0331(8) Uani 1 1 d U
N18 N 0.50207(11) -0.57516(11) 1.05007(4) 0.0348(8) Uani 1 1 d U
N33 N 0.48946(12) -0.70714(13) 1.02952(5) 0.0493(10) Uani 1 1 d U
C1 C 0.79012(16) -0.29005(15) 1.07131(6) 0.0563(13) Uani 1 1 d U
H1A H 0.7914 -0.2435 1.0751 0.068 Uiso 1 1 calc R
C2 C 0.40765(14) -0.77694(14) 1.15325(5) 0.0356(10) Uani 1 1 d .
H2A H 0.4566 -0.7377 1.1582 0.043 Uiso 1 1 calc R
C5 C 0.65064(16) -0.41078(16) 1.11139(6) 0.0481(9) Uiso 1 1 d .
H5A H 0.6909 -0.4211 1.1083 0.058 Uiso 1 1 calc R
C6 C 0.49473(15) -0.57733(14) 1.14843(6) 0.0415(8) Uiso 1 1 d .
H6A H 0.5115 -0.5782 1.1336 0.050 Uiso 1 1 calc R
C7 C 0.74782(16) -0.41015(15) 1.06233(5) 0.0455(10) Uani 1 1 d U
H7A H 0.7136 -0.4631 1.0595 0.055 Uiso 1 1 calc R
C8 C 0.39079(15) -0.69593(17) 1.10156(5) 0.0453(10) Uani 1 1 d U
H8A H 0.4089 -0.7309 1.1040 0.054 Uiso 1 1 calc R
C9 C 0.65240(14) -0.57404(14) 1.18810(5) 0.0375(10) Uani 1 1 d U
H9A H 0.6178 -0.6127 1.1781 0.045 Uiso 1 1 calc R
C10 C 0.85228(18) -0.30015(17) 1.06845(5) 0.0628(12) Uani 1 1 d U
H10A H 0.9045 -0.2626 1.0708 0.075 Uiso 1 1 calc R
C14 C 0.56389(13) -0.67324(14) 1.02765(5) 0.0364(11) Uani 1 1 d .
H14A H 0.5987 -0.6388 1.0385 0.044 Uiso 1 1 calc R
C15 C 0.53475(14) -0.53729(14) 1.03088(5) 0.0397(10) Uani 1 1 d U
H15A H 0.5225 -0.5602 1.0164 0.048 Uiso 1 1 calc R
C16 C 0.72579(16) -0.46759(14) 1.20278(6) 0.0483(12) Uani 1 1 d .
H16 H 0.7462(9) -0.4303(9) 1.2048(3) 0.000(5) Uiso 1 1 d .
C18 C 0.49632(17) -0.55015(17) 1.18317(6) 0.0605(14) Uani 1 1 d .
H18A H 0.5127 -0.5280 1.1976 0.073 Uiso 1 1 calc R
C19 C 0.42607(19) -0.60622(19) 1.17757(6) 0.0696(16) Uani 1 1 d .
H19A H 0.3848 -0.6302 1.1879 0.084 Uiso 1 1 calc R
C20 C 0.56378(15) -0.38455(15) 1.10615(6) 0.0480(11) Uani 1 1 d U
H20A H 0.5285 -0.3720 1.0995 0.058 Uiso 1 1 calc R
C21 C 0.56714(14) -0.40074(16) 1.12811(5) 0.0470(11) Uani 1 1 d U
H21A H 0.5337 -0.4002 1.1393 0.056 Uiso 1 1 calc R
C22 C 0.31178(14) -0.88985(15) 1.14346(5) 0.0379(11) Uani 1 1 d U
H22A H 0.2810 -0.9433 1.1406 0.046 Uiso 1 1 calc R
C23 C 0.72971(15) -0.51799(14) 1.21546(5) 0.0402(11) Uani 1 1 d .
H23A H 0.7611 -0.5075 1.2284 0.048 Uiso 1 1 calc R
C24 C 0.29074(14) -0.83622(14) 1.13930(5) 0.0318(10) Uani 1 1 d U
H24A H 0.2437 -0.8451 1.1330 0.038 Uiso 1 1 calc R
C25 C 0.53631(14) -0.52417(14) 1.06557(5) 0.0371(11) Uani 1 1 d .
H25A H 0.5263 -0.5359 1.0811 0.045 Uiso 1 1 calc R
C30 C 0.51700(16) -0.74641(17) 0.99990(6) 0.0570(13) Uani 1 1 d U
H30A H 0.5131 -0.7751 0.9868 0.068 Uiso 1 1 calc R
C31 C 0.36671(16) -0.61249(16) 1.08487(5) 0.0525(11) Uani 1 1 d U
H31A H 0.3637 -0.5799 1.0739 0.063 Uiso 1 1 calc R
C32 C 0.58518(14) -0.46549(14) 1.03457(5) 0.0448(11) Uani 1 1 d U
H32A H 0.6151 -0.4283 1.0236 0.054 Uiso 1 1 calc R
C33 C 0.35023(14) -0.61765(16) 1.10700(6) 0.0596(10) Uani 1 1 d U
H33A H 0.3315 -0.5880 1.1141 0.072 Uiso 1 1 calc R
C34 C 0.45835(16) -0.75317(16) 1.01144(5) 0.0480(12) Uani 1 1 d .
H34A H 0.4054 -0.7838 1.0079 0.058 Uiso 1 1 calc R

loop_
_atom_site_aniso_label
_atom_site_aniso_U_11
_atom_site_aniso_U_22
_atom_site_aniso_U_33
_atom_site_aniso_U_23
_atom_site_aniso_U_13
_atom_site_aniso_U_12
Cu1 0.04027(15) 0.04584(16) 0.0218(2) 0.00587(17) 0.00226(17) 0.01978(11)
Cu2 0.04066(15) 0.04116(15) 0.0378(2) 0.00439(17) 0.00677(18) 0.02176(11)
I1 0.05395(8) 0.05391(8) 0.04991(11) 0.00371(9) -0.00997(9) 0.03019(5)
B1 0.0253(17) 0.0253(17) 0.022(3) 0.000 0.000 0.0127(9)
B2 0.0348(18) 0.113(3) 0.0448(19) -0.046(2) 0.0078(19) 0.0124(18)
B3 0.0173(11) 0.0244(11) 0.0242(19) -0.0007(13) 0.0072(13) 0.0113(8)
B4 0.0351(19) 0.0351(19) 0.019(3) 0.000 0.000 0.0176(10)
N2 0.0344(10) 0.0376(10) 0.0267(14) -0.0003(11) 0.0018(11) 0.0164(7)
N3 0.0212(8) 0.0465(10) 0.0343(14) 0.0031(10) 0.0031(10) 0.0156(7)
N4 0.0491(9) 0.0415(9) 0.0172(13) 0.0040(10) -0.0006(11) 0.0296(6)
N5 0.0376(11) 0.0625(14) 0.0137(13) -0.0090(12) 0.0083(11) 0.0108(10)
N6 0.0397(10) 0.0398(10) 0.0338(14) 0.0010(11) -0.0042(11) 0.0213(7)
N7 0.0356(10) 0.0580(12) 0.0281(15) 0.0095(12) 0.0197(11) 0.0200(8)
N8 0.0446(10) 0.0455(11) 0.0252(13) 0.0078(10) 0.0064(11) 0.0221(8)
N9 0.0551(10) 0.0604(10) 0.0206(14) 0.0227(11) 0.0168(11) 0.0408(7)
N10 0.0490(11) 0.0395(10) 0.0342(16) 0.0051(11) 0.0069(12) 0.0247(7)
N12 0.0383(10) 0.0397(11) 0.0290(15) 0.0037(11) -0.0001(12) 0.0165(8)
N14 0.0476(10) 0.0476(10) 0.0276(13) 0.0023(11) -0.0017(12) 0.0293(7)
N15 0.0475(10) 0.0669(11) 0.0246(15) 0.0033(12) 0.0124(12) 0.0303(9)
N17 0.0544(10) 0.0377(10) 0.0127(13) -0.0001(10) 0.0038(10) 0.0271(7)
N18 0.0467(11) 0.0371(10) 0.0218(13) 0.0020(10) 0.0172(11) 0.0219(7)
N33 0.0269(10) 0.0515(12) 0.0652(19) 0.0049(13) 0.0012(11) 0.0164(8)
C1 0.0450(12) 0.0221(12) 0.094(3) -0.0055(17) -0.0069(18) 0.0108(8)
C2 0.0365(12) 0.0361(12) 0.0289(18) -0.0010(14) 0.0045(14) 0.0141(9)
C7 0.0619(13) 0.0308(11) 0.036(2) -0.0235(14) -0.0259(15) 0.0176(9)
C8 0.0401(12) 0.0670(15) 0.0320(16) 0.0008(12) 0.0173(12) 0.0291(9)
C9 0.0408(12) 0.0383(12) 0.0327(17) -0.0068(13) 0.0006(13) 0.0192(9)
C10 0.0642(14) 0.0478(13) 0.059(3) -0.0229(17) 0.000(2) 0.0152(11)
C14 0.0307(12) 0.0419(14) 0.0298(18) 0.0061(14) 0.0225(13) 0.0130(9)
C15 0.0523(13) 0.0434(12) 0.0253(15) -0.0064(13) -0.0009(14) 0.0254(9)
C16 0.0610(17) 0.0225(12) 0.047(2) -0.0177(15) -0.0258(17) 0.0098(11)
C18 0.0622(17) 0.0486(17) 0.051(2) -0.0080(17) 0.0326(17) 0.0126(13)
C19 0.058(2) 0.059(2) 0.047(2) -0.016(2) 0.0098(19) -0.0052(17)
C20 0.0474(13) 0.0563(14) 0.0500(17) 0.0012(15) 0.0144(15) 0.0332(9)
C21 0.0451(12) 0.0833(16) 0.0270(16) 0.0070(15) 0.0181(13) 0.0429(9)
C22 0.0354(12) 0.0326(13) 0.0311(19) 0.0011(14) -0.0039(14) 0.0060(10)
C23 0.0438(13) 0.0411(13) 0.0344(19) -0.0029(15) -0.0050(15) 0.0202(9)
C24 0.0345(12) 0.0329(12) 0.0246(17) -0.0053(13) 0.0017(13) 0.0142(9)
C25 0.0398(13) 0.0394(13) 0.0306(19) 0.0002(14) 0.0079(14) 0.0186(9)
C30 0.0596(15) 0.0632(16) 0.047(2) -0.0183(17) 0.0064(17) 0.0294(11)
C31 0.0904(15) 0.0854(15) 0.0128(14) 0.0101(14) 0.0025(14) 0.0674(10)
C32 0.0604(14) 0.0521(13) 0.0275(18) 0.0189(14) -0.0070(15) 0.0324(10)
C33 0.0563(12) 0.0730(12) 0.0749(19) 0.0098(15) -0.0137(15) 0.0513(8)
C34 0.0332(14) 0.0648(17) 0.0298(19) 0.0189(17) 0.0135(15) 0.0122(12)

loop_
_atom_type_symbol
_atom_type_description
_atom_type_scat_dispersion_real
_atom_type_scat_dispersion_imag
_atom_type_scat_source
C C 0.0033 0.0016 'International Tables Vol C Tables 4.2.6.8 and 6.1.1.4'
H H 0.0000 0.0000 'International Tables Vol C Tables 4.2.6.8 and 6.1.1.4'
B B 0.0013 0.0007 'International Tables Vol C Tables 4.2.6.8 and 6.1.1.4'
N N 0.0061 0.0033 'International Tables Vol C Tables 4.2.6.8 and 6.1.1.4'
Cu Cu 0.3201 1.2651 'International Tables Vol C Tables 4.2.6.8 and 6.1.1.4'
I I -0.4742 1.8119 'International Tables Vol C Tables 4.2.6.8 and 6.1.1.4'

loop_
_geom_angle_atom_site_label_1
_geom_angle_atom_site_label_2
_geom_angle_atom_site_label_3
_geom_angle
_geom_angle_site_symmetry_1
_geom_angle_site_symmetry_3
N9 Cu1 N17 89.83(9) . 3_755
N9 Cu1 N5 89.36(9) . .
N17 Cu1 N5 170.44(10) 3_755 .
N9 Cu1 N1 169.47(10) . .
N17 Cu1 N1 90.89(8) 3_755 .
N5 Cu1 N1 88.19(9) . .
N9 Cu1 I1 94.40(8) . 17_534
N17 Cu1 I1 95.49(6) 3_755 17_534
N5 Cu1 I1 94.07(8) . 17_534
N1 Cu1 I1 95.99(7) . 17_534
N18 Cu2 N15 167.38(10) . 2_535
N18 Cu2 N8 90.12(9) . .
N15 Cu2 N8 88.82(9) 2_535 .
N18 Cu2 N33 89.05(9) . .
N15 Cu2 N33 89.12(9) 2_535 .
N8 Cu2 N33 166.81(11) . .
N18 Cu2 I1 95.89(7) . .
N15 Cu2 I1 96.73(6) 2_535 .
N8 Cu2 I1 96.63(8) . .
N33 Cu2 I1 96.55(8) . .
Cu2 I1 Cu1 127.033(11) . 11_434
N6 B1 N6 106.3(2) 3_755 2_535
N6 B1 N6 106.3(2) 3_755 .
N6 B1 N6 106.3(2) 2_535 .
N14 B2 N12 107.4(3) . .
N14 B2 N4 103.8(3) . .
N12 B2 N4 101.3(3) . .
N7 B3 N10 114.4(3) . .
N7 B3 N3 109.99(19) . .
N10 B3 N3 105.6(2) . .
N2 B4 N2 111.0(2) 2_535 3_755
N2 B4 N2 111.0(2) 2_535 .
N2 B4 N2 111.0(2) 3_755 .
C9 N1 C16 103.7(3) . .
C9 N1 Cu1 128.23(19) . .
C16 N1 Cu1 128.10(19) . .
C14 N2 C30 104.1(2) . .
C14 N2 B4 127.9(3) . .
C30 N2 B4 127.7(3) . .
C33 N3 C8 102.4(3) . .
C33 N3 B3 128.5(3) . .
C8 N3 B3 128.8(3) . .
C7 N4 C1 108.4(2) . .
C7 N4 B2 129.3(2) . .
C1 N4 B2 122.2(3) . .
C6 N5 C18 105.5(2) . .
C6 N5 Cu1 125.27(19) . .
C18 N5 Cu1 129.23(18) . .
C9 N6 C23 103.6(2) . .
C9 N6 B1 131.4(2) . .
C23 N6 B1 124.9(3) . .
C19 N7 C6 101.2(2) . .
C19 N7 B3 129.0(2) . .
C6 N7 B3 129.1(3) . .
C8 N8 C31 109.2(3) . .
C8 N8 Cu2 125.0(3) . .
C31 N8 Cu2 125.10(19) . .
C21 N9 C5 98.8(3) . .
C21 N9 Cu1 131.5(2) . .
C5 N9 Cu1 129.5(2) . .
C2 N10 C24 108.2(2) . .
C2 N10 B3 125.82(19) . .
C24 N10 B3 125.8(2) . .
C25 N12 C32 101.2(2) . .
C25 N12 B2 131.8(3) . .
C32 N12 B2 127.0(2) . .
C5 N14 C20 103.7(3) . .
C5 N14 B2 134.4(3) . .
C20 N14 B2 122.0(3) . .
C7 N15 C10 105.5(3) . .
C7 N15 Cu2 124.8(2) . 3_755
C10 N15 Cu2 129.5(2) . 3_755
C22 N17 C2 105.5(3) . .
C22 N17 Cu1 129.51(19) . 2_535
C2 N17 Cu1 124.70(17) . 2_535
C25 N18 C15 104.0(2) . .
C25 N18 Cu2 128.4(2) . .
C15 N18 Cu2 126.95(18) . .
C14 N33 C34 107.9(3) . .
C14 N33 Cu2 126.3(2) . .
C34 N33 Cu2 125.56(19) . .
C10 C1 N4 106.8(3) . .
C10 C1 H1A 126.6 . .
N4 C1 H1A 126.6 . .
N10 C2 N17 110.1(2) . .
N10 C2 H2A 124.9 . .
N17 C2 H2A 124.9 . .
N14 C5 N9 118.2(3) . .
N14 C5 H5A 120.9 . .
N9 C5 H5A 120.9 . .
N5 C6 N7 113.3(3) . .
N5 C6 H6A 123.3 . .
N7 C6 H6A 123.3 . .
N4 C7 N15 111.3(2) . .
N4 C7 H7A 124.3 . .
N15 C7 H7A 124.4 . .
N8 C8 N3 112.0(3) . .
N8 C8 H8A 124.0 . .
N3 C8 H8A 124.0 . .
N1 C9 N6 113.8(2) . .
N1 C9 H9A 123.1 . .
N6 C9 H9A 123.1 . .
C1 C10 N15 107.6(2) . .
C1 C10 H10A 126.2 . .
N15 C10 H10A 126.2 . .
N2 C14 N33 112.0(2) . .
N2 C14 H14A 124.0 . .
N33 C14 H14A 124.0 . .
C32 C15 N18 111.8(3) . .
C32 C15 H15A 124.1 . .
N18 C15 H15A 124.1 . .
C23 C16 N1 111.3(2) . .
C23 C16 H16 122.3(18) . .
N1 C16 H16 126.4(18) . .
C19 C18 N5 107.0(3) . .
C19 C18 H18A 126.5 . .
N5 C18 H18A 126.5 . .
C18 C19 N7 112.9(3) . .
C18 C19 H19A 123.6 . .
N7 C19 H19A 123.6 . .
C21 C20 N14 106.2(3) . .
C21 C20 H20A 126.9 . .
N14 C20 H20A 126.9 . .
N9 C21 C20 113.0(3) . .
N9 C21 H21A 123.5 . .
C20 C21 H21A 123.5 . .
C24 C22 N17 109.5(2) . .
C24 C22 H22A 125.2 . .
N17 C22 H22A 125.3 . .
C16 C23 N6 107.5(3) . .
C16 C23 H23A 126.2 . .
N6 C23 H23A 126.3 . .
C22 C24 N10 106.6(2) . .
C22 C24 H24A 126.7 . .
N10 C24 H24A 126.7 . .
N18 C25 N12 115.2(3) . .
N18 C25 H25A 122.4 . .
N12 C25 H25A 122.4 . .
C34 C30 N2 110.5(3) . .
C34 C30 H30A 124.8 . .
N2 C30 H30A 124.8 . .
C33 C31 N8 102.4(3) . .
C33 C31 H31A 128.8 . .
N8 C31 H31A 128.8 . .
C15 C32 N12 107.6(2) . .
C15 C32 H32A 126.2 . .
N12 C32 H32A 126.2 . .
C31 C33 N3 113.7(3) . .
C31 C33 H33A 123.1 . .
N3 C33 H33A 123.2 . .
C30 C34 N33 105.2(2) . .
C30 C34 H34A 127.4 . .
N33 C34 H34A 127.4 . .

loop_
_geom_bond_atom_site_label_1
_geom_bond_atom_site_label_2
_geom_bond_distance
_geom_bond_site_symmetry_2
Cu1 N9 1.955(3) .
Cu1 N17 1.989(3) 3_755
Cu1 N5 2.001(2) .
Cu1 N1 2.037(3) .
Cu1 I1 3.0596(5) 17_534
Cu2 N18 1.9922(19) .
Cu2 N15 2.000(3) 2_535
Cu2 N8 2.015(3) .
Cu2 N33 2.026(3) .
Cu2 I1 3.0321(5) .
I1 Cu1 3.0597(5) 11_434
B1 N6 1.552(3) 3_755
B1 N6 1.552(3) 2_535
B1 N6 1.552(3) .
B2 N14 1.509(5) .
B2 N12 1.582(5) .
B2 N4 1.679(5) .
B3 N7 1.446(3) .
B3 N10 1.546(4) .
B3 N3 1.570(4) .
B4 N2 1.536(3) 2_535
B4 N2 1.536(3) 3_755
B4 N2 1.536(3) .
N1 C9 1.291(3) .
N1 C16 1.368(4) .
N2 C14 1.291(4) .
N2 C30 1.371(3) .
N3 C33 1.364(4) .
N3 C8 1.369(4) .
N4 C7 1.326(4) .
N4 C1 1.372(3) .
N5 C6 1.318(3) .
N5 C18 1.369(4) .
N6 C9 1.349(4) .
N6 C23 1.380(3) .
N7 C19 1.346(4) .
N7 C6 1.388(3) .
N8 C8 1.292(4) .
N8 C31 1.409(5) .
N9 C21 1.344(4) .
N9 C5 1.353(4) .
N10 C2 1.319(4) .
N10 C24 1.396(3) .
N12 C25 1.356(3) .
N12 C32 1.425(4) .
N14 C5 1.290(4) .
N14 C20 1.363(4) .
N15 C7 1.340(4) .
N15 C10 1.411(4) .
N15 Cu2 2.000(3) 3_755
N17 C22 1.373(3) .
N17 C2 1.391(4) .
N17 Cu1 1.989(3) 2_535
N18 C25 1.294(3) .
N18 C15 1.350(4) .
N33 C14 1.303(3) .
N33 C34 1.354(4) .
C1 C10 1.374(5) .
C1 H1A 0.9500 .
C2 H2A 0.9500 .
C5 H5A 0.9500 .
C6 H6A 0.9500 .
C7 H7A 0.9500 .
C8 H8A 0.9500 .
C9 H9A 0.9500 .
C10 H10A 0.9500 .
C14 H14A 0.9500 .
C15 C32 1.303(3) .
C15 H15A 0.9500 .
C16 C23 1.298(5) .
C16 H16 0.661(16) .
C18 C19 1.337(4) .
C18 H18A 0.9500 .
C19 H19A 0.9500 .
C20 C21 1.360(5) .
C20 H20A 0.9500 .
C21 H21A 0.9500 .
C22 C24 1.364(5) .
C22 H22A 0.9500 .
C23 H23A 0.9500 .
C24 H24A 0.9500 .
C25 H25A 0.9500 .
C30 C34 1.313(5) .
C30 H30A 0.9500 .
C31 C33 1.353(5) .
C31 H31A 0.9500 .
C32 H32A 0.9500 .
C33 H33A 0.9500 .
C34 H34A 0.9500 .

loop_
_platon_squeeze_void_nr
_platon_squeeze_void_average_x
_platon_squeeze_void_average_y
_platon_squeeze_void_average_z
_platon_squeeze_void_volume
_platon_squeeze_void_count_electrons
1 -0.054 -0.031 -0.014 7206.8 738.4
2 0.000 0.000 0.226 189.6 41.7
3 0.000 0.000 0.726 189.6 42.7
4 0.333 0.667 0.393 187.3 42.3
5 0.333 0.667 0.893 187.3 41.4
6 0.667 0.333 0.059 188.8 41.9
7 0.667 0.333 0.559 188.7 41.1
